data_4088133
loop_
_publ_author_name
'Saha, Sayantani'
'Daw, Prosenjit'
'Bera, Jitendra K.'

_publ_section_title
;
 Oxidative Route to Abnormal NHC Compounds from Singly Bonded [M--M] (M =
 Ru, Rh, Pd) Precursors
;
_journal_issue 23
_journal_name_full Organometallics
_journal_page_first 5509
_journal_paper_doi 10.1021/acs.organomet.5b00872
_journal_volume 34
_journal_year 2015
_chemical_formula_moiety 'C17 H13 I2 N3'
_chemical_formula_sum 'C17 H13 I2 N3'
_chemical_formula_weight 513.10
_space_group_IT_number 2
_space_group_name_Hall '-P 1'
_space_group_name_H-M_alt 'P -1'
_symmetry_cell_setting triclinic
_symmetry_space_group_name_H-M 'P -1'
_atom_sites_solution_hydrogens geom
_atom_sites_solution_primary direct
_atom_sites_solution_secondary difmap
_audit_creation_method SHELXL-97
_cell_angle_alpha 82.0920(10)
_cell_angle_beta 82.8640(10)
_cell_angle_gamma 75.9420(10)
_cell_formula_units_Z 2
_cell_length_a 8.8000(3)
_cell_length_b 9.4116(3)
_cell_length_c 10.2665(3)
_cell_measurement_reflns_used 6205
_cell_measurement_temperature 173(2)
_cell_measurement_theta_max 28.28
_cell_measurement_theta_min 2.40
_cell_volume 813.33(4)
_computing_cell_refinement 'Bruker SAINT'
_computing_data_collection 'Bruker APEX'
_computing_data_reduction 'Bruker SAINT'
_computing_molecular_graphics ORTEP
_computing_publication_material ciftab
_computing_structure_refinement 'SHELXL-97 (Sheldrick, 1997)'
_computing_structure_solution 'SHELXS-97 (Sheldrick, 1990)'
_diffrn_ambient_temperature 173(2)
_diffrn_measured_fraction_theta_full 0.992
_diffrn_measured_fraction_theta_max 0.992
_diffrn_measurement_device_type 'Bruker SMART APEX'
_diffrn_measurement_method 'omega scans'
_diffrn_radiation_monochromator graphite
_diffrn_radiation_source 'fine-focus sealed tube'
_diffrn_radiation_type MoK\a
_diffrn_radiation_wavelength 0.71073
_diffrn_reflns_av_R_equivalents 0.0219
_diffrn_reflns_av_sigmaI/netI 0.0300
_diffrn_reflns_limit_h_max 11
_diffrn_reflns_limit_h_min -11
_diffrn_reflns_limit_k_max 11
_diffrn_reflns_limit_k_min -12
_diffrn_reflns_limit_l_max 13
_diffrn_reflns_limit_l_min -13
_diffrn_reflns_number 10926
_diffrn_reflns_theta_full 28.30
_diffrn_reflns_theta_max 28.30
_diffrn_reflns_theta_min 2.40
_exptl_absorpt_coefficient_mu 3.866
_exptl_absorpt_correction_T_max 0.4700
_exptl_absorpt_correction_T_min 0.4330
_exptl_absorpt_correction_type empirical
_exptl_absorpt_process_details SADABS
_exptl_crystal_colour yellow
_exptl_crystal_density_diffrn 2.095
_exptl_crystal_density_method 'not measured'
_exptl_crystal_description block
_exptl_crystal_F_000 484
_exptl_crystal_size_max 0.26
_exptl_crystal_size_mid 0.25
_exptl_crystal_size_min 0.23
_refine_diff_density_max 1.003
_refine_diff_density_min -0.516
_refine_diff_density_rms 0.112
_refine_ls_extinction_method none
_refine_ls_goodness_of_fit_ref 1.024
_refine_ls_hydrogen_treatment mixed
_refine_ls_matrix_type full
_refine_ls_number_parameters 200
_refine_ls_number_reflns 4006
_refine_ls_number_restraints 0
_refine_ls_restrained_S_all 1.024
_refine_ls_R_factor_all 0.0325
_refine_ls_R_factor_gt 0.0216
_refine_ls_shift/su_max 0.002
_refine_ls_shift/su_mean 0.000
_refine_ls_structure_factor_coef Fsqd
_refine_ls_weighting_details 'calc w=1/[\s^2^(Fo^2^)+(0.0195P)^2^+0.4267P] where P=(Fo^2^+2Fc^2^)/3'
_refine_ls_weighting_scheme calc
_refine_ls_wR_factor_gt 0.0423
_refine_ls_wR_factor_ref 0.0449
_reflns_number_gt 3354
_reflns_number_total 4006
_reflns_threshold_expression >2sigma(I)
_cod_data_source_file om5b00872_si_002.cif
_cod_data_source_block ligand
_cod_depositor_comments
;
The following automatic conversions were performed:

data item '_symmetry_cell_setting' value 'Triclinic' was changed to
'triclinic' in accordance with the
/home/saulius/struct/COD-crude-data/automatic-downloads/DataCite-retrospective/ACS/depositions/lib/dictionaries/cif_core.dic
dictionary named 'cif_core.dic' version 2.4.2 last updated on
2011-04-26.

Automatic conversion script
Id: cif_fix_values 6909 2019-04-08 15:41:33Z antanas 
;
_cod_original_sg_symbol_H-M 'P-1   '
_cod_database_code 4088133

loop_
_symmetry_equiv_pos_as_xyz
'x, y, z'
'-x, -y, -z'

loop_
_atom_site_label
_atom_site_type_symbol
_atom_site_fract_x
_atom_site_fract_y
_atom_site_fract_z
_atom_site_U_iso_or_equiv
_atom_site_adp_type
_atom_site_occupancy
_atom_site_symmetry_multiplicity
_atom_site_calc_flag
_atom_site_refinement_flags
I2 I -0.770922(19) 1.305124(18) 0.290610(16) 0.01519(5) Uani 1 1 d .
I1 I -0.385622(19) 1.151569(17) 0.286717(16) 0.01347(5) Uani 1 1 d .
N1 N -0.1155(2) 1.2625(2) 0.0750(2) 0.0137(5) Uani 1 1 d .
C5 C 0.0029(3) 1.1462(3) 0.0964(2) 0.0111(5) Uani 1 1 d .
C14 C 0.5751(3) 0.5571(3) 0.1820(3) 0.0158(5) Uani 1 1 d .
H14 H 0.6172 0.4778 0.1303 0.019 Uiso 1 1 calc R
N2 N -0.0161(2) 1.0452(2) 0.2084(2) 0.0121(4) Uani 1 1 d .
N3 N 0.0517(2) 0.8536(2) 0.3534(2) 0.0138(5) Uani 1 1 d .
C1 C -0.0933(3) 1.3558(3) -0.0329(3) 0.0166(6) Uani 1 1 d .
H1 H -0.1754 1.4405 -0.0505 0.020 Uiso 1 1 calc R
C4 C 0.1471(3) 1.1167(3) 0.0174(2) 0.0124(5) Uani 1 1 d .
C6 C 0.2707(3) 0.9952(3) 0.0566(2) 0.0126(5) Uani 1 1 d .
H6 H 0.3662 0.9759 0.0008 0.015 Uiso 1 1 calc R
C7 C 0.2565(3) 0.9064(3) 0.1709(2) 0.0122(5) Uani 1 1 d .
C12 C 0.3905(3) 0.7875(3) 0.2148(2) 0.0117(5) Uani 1 1 d .
C13 C 0.4549(3) 0.6716(3) 0.1387(3) 0.0136(5) Uani 1 1 d .
H13 H 0.4160 0.6715 0.0565 0.016 Uiso 1 1 calc R
C15 C 0.6343(3) 0.5579(3) 0.3010(3) 0.0177(6) Uani 1 1 d .
H15 H 0.7155 0.4780 0.3313 0.021 Uiso 1 1 calc R
C10 C -0.1498(3) 1.0364(3) 0.2952(2) 0.0133(5) Uani 1 1 d .
C9 C -0.1044(3) 0.9178(3) 0.3838(3) 0.0156(5) Uani 1 1 d .
H9 H -0.1701 0.8841 0.4559 0.019 Uiso 1 1 calc R
C11 C 0.1299(3) 0.7136(3) 0.4253(3) 0.0187(6) Uani 1 1 d .
H11A H 0.1829 0.6442 0.3620 0.028 Uiso 1 1 calc R
H11B H 0.0512 0.6718 0.4840 0.028 Uiso 1 1 calc R
H11C H 0.2075 0.7318 0.4779 0.028 Uiso 1 1 calc R
C8 C 0.1067(3) 0.9314(3) 0.2452(2) 0.0129(5) Uani 1 1 d .
C3 C 0.1630(3) 1.2176(3) -0.0947(3) 0.0147(5) Uani 1 1 d .
H3 H 0.2571 1.2034 -0.1526 0.018 Uiso 1 1 calc R
C2 C 0.0406(3) 1.3373(3) -0.1199(3) 0.0160(6) Uani 1 1 d .
H2 H 0.0483 1.4060 -0.1960 0.019 Uiso 1 1 calc R
C17 C 0.4543(3) 0.7895(3) 0.3326(3) 0.0162(6) Uani 1 1 d .
H17 H 0.4144 0.8699 0.3835 0.019 Uiso 1 1 calc R
C16 C 0.5757(3) 0.6745(3) 0.3758(3) 0.0177(6) Uani 1 1 d .
H16 H 0.6183 0.6759 0.4561 0.021 Uiso 1 1 calc R

loop_
_atom_site_aniso_label
_atom_site_aniso_U_11
_atom_site_aniso_U_22
_atom_site_aniso_U_33
_atom_site_aniso_U_23
_atom_site_aniso_U_13
_atom_site_aniso_U_12
I2 0.01482(9) 0.01620(9) 0.01403(9) 0.00022(7) -0.00259(7) -0.00299(7)
I1 0.01336(9) 0.01252(9) 0.01310(9) -0.00080(7) 0.00137(7) -0.00187(7)
N1 0.0108(11) 0.0115(11) 0.0184(12) 0.0003(9) 0.0006(9) -0.0041(9)
C5 0.0100(12) 0.0121(12) 0.0123(12) 0.0007(10) -0.0033(10) -0.0049(10)
C14 0.0156(13) 0.0106(12) 0.0205(14) -0.0029(11) 0.0021(11) -0.0029(10)
N2 0.0108(11) 0.0104(10) 0.0152(11) -0.0032(9) 0.0013(9) -0.0027(9)
N3 0.0142(11) 0.0133(11) 0.0120(11) 0.0013(9) -0.0006(9) -0.0011(9)
C1 0.0145(13) 0.0112(13) 0.0246(15) 0.0014(11) -0.0095(11) -0.0019(11)
C4 0.0123(12) 0.0139(12) 0.0127(13) -0.0021(10) -0.0018(10) -0.0051(10)
C6 0.0106(12) 0.0132(12) 0.0137(13) -0.0035(10) 0.0013(10) -0.0023(10)
C7 0.0130(13) 0.0111(12) 0.0133(13) -0.0038(10) -0.0004(10) -0.0035(10)
C12 0.0098(12) 0.0128(12) 0.0123(13) 0.0001(10) -0.0009(10) -0.0033(10)
C13 0.0150(13) 0.0145(13) 0.0124(13) -0.0014(10) -0.0013(10) -0.0055(11)
C15 0.0138(13) 0.0150(13) 0.0211(15) 0.0067(11) -0.0014(11) -0.0023(11)
C10 0.0141(13) 0.0134(13) 0.0122(13) -0.0026(10) 0.0028(10) -0.0041(11)
C9 0.0143(13) 0.0163(13) 0.0146(13) -0.0012(11) 0.0018(11) -0.0025(11)
C11 0.0176(14) 0.0149(13) 0.0195(14) 0.0054(11) 0.0008(11) -0.0013(11)
C8 0.0151(13) 0.0116(12) 0.0129(13) -0.0027(10) -0.0026(10) -0.0037(10)
C3 0.0140(13) 0.0170(13) 0.0142(13) -0.0011(11) -0.0003(10) -0.0065(11)
C2 0.0214(14) 0.0149(13) 0.0126(13) 0.0051(10) -0.0055(11) -0.0079(11)
C17 0.0168(14) 0.0169(13) 0.0154(14) -0.0024(11) -0.0004(11) -0.0053(11)
C16 0.0161(14) 0.0250(15) 0.0134(13) 0.0035(11) -0.0048(11) -0.0089(12)

loop_
_atom_type_symbol
_atom_type_description
_atom_type_scat_dispersion_real
_atom_type_scat_dispersion_imag
_atom_type_scat_source
C C 0.0033 0.0016 'International Tables Vol C Tables 4.2.6.8 and 6.1.1.4'
H H 0.0000 0.0000 'International Tables Vol C Tables 4.2.6.8 and 6.1.1.4'
N N 0.0061 0.0033 'International Tables Vol C Tables 4.2.6.8 and 6.1.1.4'
I I -0.4742 1.8119 'International Tables Vol C Tables 4.2.6.8 and 6.1.1.4'

loop_
_geom_angle_atom_site_label_1
_geom_angle_atom_site_label_2
_geom_angle_atom_site_label_3
_geom_angle
C5 N1 C1 115.8(2)
N1 C5 C4 125.4(2)
N1 C5 N2 117.5(2)
C4 C5 N2 117.1(2)
C13 C14 C15 120.1(2)
C13 C14 H14 120.0
C15 C14 H14 120.0
C8 N2 C10 109.2(2)
C8 N2 C5 121.0(2)
C10 N2 C5 129.8(2)
C8 N3 C9 108.7(2)
C8 N3 C11 129.3(2)
C9 N3 C11 121.7(2)
N1 C1 C2 124.4(2)
N1 C1 H1 117.8
C2 C1 H1 117.8
C5 C4 C3 116.2(2)
C5 C4 C6 120.3(2)
C3 C4 C6 123.4(2)
C7 C6 C4 122.1(2)
C7 C6 H6 118.9
C4 C6 H6 118.9
C6 C7 C8 116.9(2)
C6 C7 C12 121.3(2)
C8 C7 C12 121.9(2)
C13 C12 C17 119.0(2)
C13 C12 C7 120.2(2)
C17 C12 C7 120.8(2)
C14 C13 C12 120.5(2)
C14 C13 H13 119.8
C12 C13 H13 119.8
C16 C15 C14 120.4(2)
C16 C15 H15 119.8
C14 C15 H15 119.8
C9 C10 N2 105.6(2)
C9 C10 I1 122.87(19)
N2 C10 I1 130.93(18)
C10 C9 N3 109.5(2)
C10 C9 H9 125.2
N3 C9 H9 125.2
N3 C11 H11A 109.5
N3 C11 H11B 109.5
H11A C11 H11B 109.5
N3 C11 H11C 109.5
H11A C11 H11C 109.5
H11B C11 H11C 109.5
N3 C8 N2 107.0(2)
N3 C8 C7 130.7(2)
N2 C8 C7 122.3(2)
C2 C3 C4 119.2(2)
C2 C3 H3 120.4
C4 C3 H3 120.4
C1 C2 C3 118.9(2)
C1 C2 H2 120.5
C3 C2 H2 120.5
C16 C17 C12 120.4(2)
C16 C17 H17 119.8
C12 C17 H17 119.8
C15 C16 C17 119.6(2)
C15 C16 H16 120.2
C17 C16 H16 120.2

loop_
_geom_bond_atom_site_label_1
_geom_bond_atom_site_label_2
_geom_bond_distance
I1 C10 2.101(3)
N1 C5 1.330(3)
N1 C1 1.341(3)
C5 C4 1.407(3)
C5 N2 1.408(3)
C14 C13 1.382(4)
C14 C15 1.388(4)
C14 H14 0.9500
N2 C8 1.373(3)
N2 C10 1.398(3)
N3 C8 1.349(3)
N3 C9 1.375(3)
N3 C11 1.474(3)
C1 C2 1.377(4)
C1 H1 0.9500
C4 C3 1.403(4)
C4 C6 1.425(3)
C6 C7 1.355(4)
C6 H6 0.9500
C7 C8 1.423(4)
C7 C12 1.483(3)
C12 C13 1.395(3)
C12 C17 1.400(4)
C13 H13 0.9500
C15 C16 1.386(4)
C15 H15 0.9500
C10 C9 1.351(4)
C9 H9 0.9500
C11 H11A 0.9800
C11 H11B 0.9800
C11 H11C 0.9800
C3 C2 1.377(4)
C3 H3 0.9500
C2 H2 0.9500
C17 C16 1.390(4)
C17 H17 0.9500
C16 H16 0.9500

loop_
_geom_torsion_atom_site_label_1
_geom_torsion_atom_site_label_2
_geom_torsion_atom_site_label_3
_geom_torsion_atom_site_label_4
_geom_torsion
C1 N1 C5 C4 1.4(4)
C1 N1 C5 N2 -179.8(2)
N1 C5 N2 C8 -172.8(2)
C4 C5 N2 C8 6.1(3)
N1 C5 N2 C10 9.1(4)
C4 C5 N2 C10 -172.0(2)
C5 N1 C1 C2 0.5(4)
N1 C5 C4 C3 -1.9(4)
N2 C5 C4 C3 179.2(2)
N1 C5 C4 C6 174.4(2)
N2 C5 C4 C6 -4.4(3)
C5 C4 C6 C7 -1.5(4)
C3 C4 C6 C7 174.6(2)
C4 C6 C7 C8 5.5(4)
C4 C6 C7 C12 -175.4(2)
C6 C7 C12 C13 -62.6(3)
C8 C7 C12 C13 116.5(3)
C6 C7 C12 C17 117.4(3)
C8 C7 C12 C17 -63.5(3)
C15 C14 C13 C12 -1.1(4)
C17 C12 C13 C14 3.0(4)
C7 C12 C13 C14 -177.0(2)
C13 C14 C15 C16 -1.2(4)
C8 N2 C10 C9 0.6(3)
C5 N2 C10 C9 178.9(2)
C8 N2 C10 I1 -170.29(18)
C5 N2 C10 I1 8.0(4)
N2 C10 C9 N3 -0.5(3)
I1 C10 C9 N3 171.35(17)
C8 N3 C9 C10 0.2(3)
C11 N3 C9 C10 -174.0(2)
C9 N3 C8 N2 0.2(3)
C11 N3 C8 N2 173.9(2)
C9 N3 C8 C7 -176.3(3)
C11 N3 C8 C7 -2.7(4)
C10 N2 C8 N3 -0.5(3)
C5 N2 C8 N3 -179.0(2)
C10 N2 C8 C7 176.4(2)
C5 N2 C8 C7 -2.1(4)
C6 C7 C8 N3 172.2(3)
C12 C7 C8 N3 -6.8(4)
C6 C7 C8 N2 -3.8(4)
C12 C7 C8 N2 177.1(2)
C5 C4 C3 C2 0.6(4)
C6 C4 C3 C2 -175.6(2)
N1 C1 C2 C3 -1.7(4)
C4 C3 C2 C1 1.0(4)
C13 C12 C17 C16 -2.6(4)
C7 C12 C17 C16 177.4(2)
C14 C15 C16 C17 1.5(4)
C12 C17 C16 C15 0.4(4)
